data_2310363
loop_
_publ_author_name
'Cavalca, L.'
'Domiano, P.'
'Gasparri, G.F.'
'Boldrini, P.'

_publ_section_title
;
 The Crystal Structure of Monothiourea-cadmium Sulphate Dihydrate
;
_journal_name_full 'Acta Crystallographica (1,1948-23,1967)'
_journal_page_first 878
_journal_page_last 885
_journal_volume 22
_journal_year 1967
_chemical_formula_sum 'C H4 Cd N2 O6 S2'
_chemical_name_systematic 'Cd (S C (N H2)2) S O4 (H2 O)2'
_space_group_IT_number 61
_symmetry_space_group_name_Hall '-P 2ac 2ab'
_symmetry_space_group_name_H-M 'P b c a'
_cell_angle_alpha 90
_cell_angle_beta 90
_cell_angle_gamma 90
_cell_formula_units_Z 8
_cell_length_a 13.461
_cell_length_b 7.783
_cell_length_c 15.967
_cell_volume 1672.814
_citation_journal_id_ASTM ACCRA9
_cod_data_source_file Cavalca_ACCRA9_1967_1108.cif
_cod_data_source_block C1Cd1H4N2O6S2
_cod_original_formula_sum 'C1 Cd1 H4 N2 O6 S2'
_cod_database_code 2310363

loop_
_symmetry_equiv_pos_as_xyz
x,y,z
-x+1/2,-y,z+1/2
x+1/2,-y+1/2,-z
-x,y+1/2,-z+1/2
-x,-y,-z
x-1/2,y,-z-1/2
-x-1/2,y-1/2,z
x,-y-1/2,z-1/2

loop_
_atom_site_label
_atom_site_type_symbol
_atom_site_fract_x
_atom_site_fract_y
_atom_site_fract_z
_atom_site_occupancy
_atom_site_U_iso_or_equiv
H4 H+1 0.396 0.433 0.309 1 0.0
O1 O-2 0.0422 0.1085 0.2347 1 0.0
C1 C+4 0.259 0.3883 0.351 1 0.0
O6 O-2 0.3549 0.4727 0.0746 1 0.0
H1 H+1 0.227 0.288 0.465 1 0.0
H3 H+1 0.385 0.345 0.412 1 0.0
S2 S-2 0.2015 0.4611 0.2583 1 0.0
Cd1 Cd+2 0.19 0.1771 0.1687 1 0.0
H2 H+1 0.123 0.336 0.4 1 0.0
O3 O-2 0.3356 0.1743 0.0951 1 0.0
O2 O-2 0.1226 0.3394 0.0655 1 0.0
N1 N-3 0.1987 0.3318 0.4091 1 0.0
N2 N-3 0.3525 0.3878 0.3576 1 0.0
O4 O-2 0.4482 0.2772 -0.0077 1 0.0
S1 S+6 0.4074 0.3118 0.0751 1 0.0
O5 O-2 0.4883 0.318 0.137 1 0.0
